data_2006728
loop_
_publ_author_name
'Lippai, Istv\'an'
'Speier, G\'abor'
'Huttner, Gottfried'
'Zsolnai, L\'aszl\'o'

_publ_contact_author
;
Dr Gabor Speier
Department of Organic Chemistry
University of Veszprem
Egyetem u. 10
H-8201 Veszprem
Hungary
;
_publ_section_title
;
 (2,2'-Bipyridine)(flavonolato)copper(II) Perchlorate,
 [Cu(bpy)(fla)]ClO~4~
;
_journal_issue 11
_journal_name_full 'Acta Crystallographica Section C'
_journal_page_first 1547
_journal_page_last 1549
_journal_paper_doi 10.1107/S0108270197005568
_journal_volume 53
_journal_year 1997
_chemical_formula_iupac '[Cu(C15 H9 O3) (C10 H8 N2)] Cl O4'
_chemical_formula_moiety 'C25 H17 Cl Cu N2 O7'
_chemical_formula_structural '[Cu(fla)(bpy)]ClO4'
_chemical_formula_sum 'C25 H17 Cl Cu N2 O7'
_chemical_formula_weight 556.40
_chemical_melting_point 579.15
_chemical_name_systematic
;
(2,2'-bipyridine)flavonolatocopper(II) perchlorate
;
_space_group_IT_number 14
_symmetry_cell_setting monoclinic
_symmetry_space_group_name_Hall '-P 2ybc'
_symmetry_space_group_name_H-M 'P 1 21/c 1'
_audit_creation_method 'manual editing of form.cif'
_cell_angle_alpha 90.00
_cell_angle_beta 83.25(2)
_cell_angle_gamma 90.00
_cell_formula_units_Z 4
_cell_length_a 10.305(3)
_cell_length_b 22.511(7)
_cell_length_c 9.641(3)
_cell_measurement_reflns_used 25
_cell_measurement_temperature 293(2)
_cell_measurement_theta_max 14.0
_cell_measurement_theta_min 5.0
_cell_volume 2221.0(12)
_computing_structure_refinement 'SHELXL93 (Sheldrick, 1993)'
_computing_structure_solution 'SHELXS86 (Sheldrick, 1985)'
_diffrn_ambient_temperature 190
_diffrn_measurement_device 'Siemens (Nicolet Syntex)'
_diffrn_measurement_method '\w scan'
_diffrn_radiation_monochromator graphite
_diffrn_radiation_source 'fine-focus sealed tube'
_diffrn_radiation_type MoK\a
_diffrn_radiation_wavelength 0.71073
_diffrn_reflns_av_R_equivalents 0.0171
_diffrn_reflns_av_sigmaI/netI 0.0236
_diffrn_reflns_limit_h_max 11
_diffrn_reflns_limit_h_min -5
_diffrn_reflns_limit_k_max 25
_diffrn_reflns_limit_k_min -7
_diffrn_reflns_limit_l_max 10
_diffrn_reflns_limit_l_min -10
_diffrn_reflns_number 3481
_diffrn_reflns_theta_max 23.50
_diffrn_reflns_theta_min 2.69
_diffrn_standards_decay_% 2
_diffrn_standards_interval_count 50
_diffrn_standards_number 3
_exptl_absorpt_coefficient_mu 1.157
_exptl_absorpt_correction_T_max 0.793
_exptl_absorpt_correction_T_min 0.573
_exptl_absorpt_correction_type '\y scan'
_exptl_absorpt_process_details '(Nicolet--Siemens, 1990)'
_exptl_crystal_colour green
_exptl_crystal_density_diffrn 1.664
_exptl_crystal_density_method 'not measured'
_exptl_crystal_description prism
_exptl_crystal_F_000 1132
_exptl_crystal_size_max 0.30
_exptl_crystal_size_mid 0.30
_exptl_crystal_size_min 0.20
_refine_diff_density_max 2.764
_refine_diff_density_min -0.857
_refine_ls_extinction_method none
_refine_ls_goodness_of_fit_all 1.852
_refine_ls_goodness_of_fit_obs 1.911
_refine_ls_hydrogen_treatment 'H atoms riding'
_refine_ls_matrix_type full
_refine_ls_number_parameters 328
_refine_ls_number_reflns 3282
_refine_ls_number_restraints 0
_refine_ls_restrained_S_all 1.852
_refine_ls_restrained_S_obs 1.911
_refine_ls_R_factor_all 0.0591
_refine_ls_R_factor_obs .0534
_refine_ls_shift/esd_max -0.058
_refine_ls_shift/esd_mean 0.012
_refine_ls_structure_factor_coef Fsqd
_refine_ls_weighting_details 'w = 1/[\s^2^(Fo^2^)+(0.0738P)^2^] where P=(Fo^2^+2Fc^2^)/3'
_refine_ls_weighting_scheme calc
_refine_ls_wR_factor_all 0.1666
_refine_ls_wR_factor_obs .1624
_reflns_number_observed 2960
_reflns_number_total 3282
_reflns_observed_criterion >2sigma(I)
_cod_data_source_file sk1079.cif
_cod_data_source_block sper
_cod_depositor_comments
;
The following automatic conversions were performed:

'_chemical_melting_point' value '306\%C' was changed to '579.15' - it
was converted from degrees Celsius(C) to Kelvins(K).

Automatic conversion script
Id: cif_fix_values 1646 2011-03-28 12:23:43Z adriana 

The following automatic conversions were performed:

'_chemical_melting_point' value '306\%C' was changed to '579.15' - it
was converted from degrees Celsius(C) to Kelvins(K).

Automatic conversion script
Id: cif_fix_values 1715 2011-07-08 13:25:40Z adriana 

The following automatic conversions were performed:

'_refine_ls_weighting_scheme' value 'calc w =
1/[\s^2^(Fo^2^)+(0.0738P)^2^] where P=(Fo^2^+2Fc^2^)/3' was changed
to 'calc'. New tag '_refine_ls_weighting_details' was created. The
value of the new tag was set to 'w = 1/[\s^2^(Fo^2^)+(0.0738P)^2^]
where P=(Fo^2^+2Fc^2^)/3'.

Automatic conversion script
Id: cif_fix_values 3143 2015-03-26 13:38:13Z robertas 
;
_cod_original_sg_symbol_H-M 'P 21/c'
_cod_database_code 2006728

loop_
_symmetry_equiv_pos_as_xyz
'x, y, z'
'-x, y+1/2, -z+1/2'
'-x, -y, -z'
'x, -y-1/2, z-1/2'

loop_
_atom_site_aniso_label
_atom_site_aniso_U_11
_atom_site_aniso_U_22
_atom_site_aniso_U_33
_atom_site_aniso_U_12
_atom_site_aniso_U_13
_atom_site_aniso_U_23
Cu1 .0281(4) .0247(4) .0226(4) -.0029(2) -.0049(2) -.0036(2)
Cl1 .0322(6) .0278(6) .0272(6) -.0020(5) .0021(4) -.0006(4)
O1 .029(2) .025(2) .030(2) .0018(12) -.0070(13) -.0018(13)
O2 .032(2) .024(2) .029(2) .0003(13) -.0113(13) -.0041(13)
O3 .031(2) .029(2) .027(2) -.0031(13) -.0082(14) -.0030(13)
O4 .061(3) .032(2) .062(3) .016(2) -.009(2) .003(2)
O5 .064(3) .059(3) .034(2) -.016(2) .009(2) .005(2)
O6 .042(2) .066(3) .033(2) -.019(2) .0003(15) -.005(2)
O7 .047(2) .031(2) .042(2) .006(2) -.016(2) -.0074(15)
N1 .026(2) .022(2) .020(2) -.0017(15) -.0001(15) -.0020(14)
N2 .027(2) .036(2) .020(2) -.002(2) -.0051(15) .001(2)
C1 .022(2) .029(2) .021(2) -.001(2) .002(2) .002(2)
C2 .023(2) .027(2) .015(2) -.001(2) -.004(2) .002(2)
C3 .028(2) .027(2) .020(2) -.004(2) -.004(2) -.002(2)
C4 .023(2) .036(3) .016(2) .004(2) .002(2) .005(2)
C5 .022(2) .032(3) .019(2) -.004(2) .000(2) .000(2)
C6 .030(2) .039(3) .026(2) .005(2) .002(2) .002(2)
C7 .027(2) .052(3) .030(2) .009(2) -.002(2) .008(2)
C8 .024(2) .075(4) .019(2) -.010(2) -.007(2) .000(2)
C9 .028(2) .038(3) .027(2) -.009(2) .003(2) -.007(2)
C10 .025(2) .022(2) .032(2) -.002(2) -.002(2) .000(2)
C11 .030(2) .043(3) .039(3) .002(2) -.007(2) .006(2)
C12 .046(3) .033(3) .054(3) .017(2) .005(2) .007(2)
C13 .070(4) .032(3) .045(3) .008(3) .000(3) -.016(2)
C14 .049(3) .042(3) .032(3) .001(2) -.011(2) -.008(2)
C15 .025(2) .026(2) .029(2) .004(2) .002(2) .006(2)
C16 .030(2) .030(3) .029(2) .000(2) .000(2) .002(2)
C17 .034(3) .032(3) .035(3) .007(2) .001(2) .003(2)
C18 .028(3) .057(3) .033(3) -.004(2) -.011(2) .005(2)
C19 .028(2) .035(3) .029(2) -.001(2) -.005(2) -.003(2)
C20 .027(2) .026(2) .019(2) -.003(2) .002(2) -.001(2)
C21 .028(2) .028(2) .018(2) -.008(2) .000(2) .001(2)
C22 .044(3) .029(3) .031(2) -.002(2) -.008(2) -.001(2)
C23 .059(3) .029(3) .035(3) .006(2) -.009(2) .000(2)
C24 .056(3) .034(3) .039(3) .012(2) -.008(2) .000(2)
C25 .036(2) .043(3) .023(2) .000(2) -.006(2) .003(2)

loop_
_atom_site_label
_atom_site_fract_x
_atom_site_fract_y
_atom_site_fract_z
_atom_site_U_iso_or_equiv
_atom_site_thermal_displace_type
_atom_site_calc_flag
_atom_site_refinement_flags
_atom_site_occupancy
_atom_site_disorder_group
_atom_site_type_symbol
Cu1 .82841(5) .41276(2) .53395(5) .0249(3) Uani d . 1 . Cu
Cl1 .55273(10) .36422(5) .74616(11) .0295(3) Uani d . 1 . Cl
O1 .9692(3) .41269(12) .6557(3) .0279(7) Uani d . 1 . O
O2 .8186(3) .49571(13) .5685(3) .0278(7) Uani d . 1 . O
O3 .9983(3) .58044(13) .8031(3) .0287(7) Uani d . 1 . O
O4 .4699(4) .4070(2) .6890(4) .0516(10) Uani d . 1 . O
O5 .5044(4) .3501(2) .8864(4) .0534(10) Uani d . 1 . O
O6 .6840(3) .3882(2) .7431(4) .0476(10) Uani d . 1 . O
O7 .5595(3) .31155(15) .6605(3) .0393(8) Uani d . 1 . O
N1 .6955(4) .41096(14) .4018(4) .0230(8) Uani d . 1 . N
N2 .8566(3) .3308(2) .4688(4) .0273(8) Uani d . 1 . N
C1 .9834(4) .4649(2) .7019(4) .0244(9) Uani d . 1 . C
C2 .9010(4) .5115(2) .6572(4) .0215(9) Uani d . 1 . C
C3 .9110(4) .5673(2) .7096(4) .0249(9) Uani d . 1 . C
C4 1.0768(4) .5370(2) .8455(4) .0252(10) Uani d . 1 . C
C5 1.0763(4) .4794(2) .7977(4) .0246(10) Uani d . 1 . C
C6 1.1617(4) .4384(2) .8461(5) .0322(11) Uani d . 1 . C
H6 1.1629(4) .3995(2) .8135(5) .039(7) Uiso calc R 1 . H
C7 1.2439(5) .4548(2) .9413(5) .0368(12) Uani d . 1 . C
H7 1.3002(5) .4270(2) .9734(5) .039(7) Uiso calc R 1 . H
C8 1.2429(4) .5132(3) .9898(5) .0388(13) Uani d . 1 . C
H8 1.2986(4) .5242(3) 1.0546(5) .039(7) Uiso calc R 1 . H
C9 1.1598(4) .5548(2) .9425(4) .0316(11) Uani d . 1 . C
H9 1.1591(4) .5938(2) .9744(4) .039(7) Uiso calc R 1 . H
C10 .7672(4) .6221(2) .5624(5) .0265(10) Uani d . 1 . C
H10 .7701(4) .5897(2) .5022(5) .039(6) Uiso calc R 1 . H
C11 .6962(4) .6725(2) .5354(5) .0370(12) Uani d . 1 . C
H11 .6535(4) .6740(2) .4558(5) .039(6) Uiso calc R 1 . H
C12 .6885(5) .7198(2) .6245(6) .0449(13) Uani d . 1 . C
H12 .6402(5) .7531(2) .6061(6) .039(6) Uiso calc R 1 . H
C13 .7530(6) .7179(2) .7423(6) .0493(14) Uani d . 1 . C
H13 .7479(6) .7500(2) .8033(6) .039(6) Uiso calc R 1 . H
C14 .8242(5) .6688(2) .7695(5) .0407(12) Uani d . 1 . C
H14 .8666(5) .6680(2) .8494(5) .039(6) Uiso calc R 1 . H
C15 .8345(4) .6203(2) .6807(5) .0271(10) Uani d . 1 . C
C16 .6190(4) .4562(2) .3747(5) .0299(10) Uani d . 1 . C
H16 .6282(4) .4926(2) .4181(5) .042(5) Uiso calc R 1 . H
C17 .5267(5) .4499(2) .2833(5) .0342(11) Uani d . 1 . C
H17 .4717(5) .4814(2) .2683(5) .042(5) Uiso calc R 1 . H
C18 .5157(5) .3967(2) .2139(5) .0386(12) Uani d . 1 . C
H18 .4554(5) .3926(2) .1499(5) .042(5) Uiso calc R 1 . H
C19 .5961(4) .3493(2) .2409(5) .0304(10) Uani d . 1 . C
H19 .5904(4) .3130(2) .1962(5) .042(5) Uiso calc R 1 . H
C20 .6849(4) .3580(2) .3367(4) .0241(9) Uani d . 1 . C
C21 .7752(4) .3128(2) .3768(4) .0249(9) Uani d . 1 . C
C22 .7804(5) .2548(2) .3273(5) .0343(11) Uani d . 1 . C
H22 .7238(5) .2425(2) .2646(5) .042(5) Uiso calc R 1 . H
C23 .8691(5) .2156(2) .3711(5) .0408(12) Uani d . 1 . C
H23 .8724(5) .1766(2) .3391(5) .042(5) Uiso calc R 1 . H
C24 .9524(5) .2344(2) .4620(5) .0428(13) Uani d . 1 . C
H24 1.0140(5) .2085(2) .4911(5) .042(5) Uiso calc R 1 . H
C25 .9448(5) .2909(2) .5094(5) .0336(11) Uani d . 1 . C
H25 1.0017(5) .3031(2) .5719(5) .042(5) Uiso calc R 1 . H

loop_
_atom_type_symbol
_atom_type_description
_atom_type_scat_dispersion_real
_atom_type_scat_dispersion_imag
_atom_type_scat_source
C C 0.0033 0.0016 'International Tables Vol C Tables 4.2.6.8 and 6.1.1.4'
H H 0.0000 0.0000 'International Tables Vol C Tables 4.2.6.8 and 6.1.1.4'
N N 0.0061 0.0033 'International Tables Vol C Tables 4.2.6.8 and 6.1.1.4'
O O 0.0106 0.0060 'International Tables Vol C Tables 4.2.6.8 and 6.1.1.4'
Cl Cl 0.1484 0.1585 'International Tables Vol C Tables 4.2.6.8 and 6.1.1.4'
Cu Cu 0.3201 1.2651 'International Tables Vol C Tables 4.2.6.8 and 6.1.1.4'

loop_
_geom_angle_atom_site_label_1
_geom_angle_atom_site_label_2
_geom_angle_atom_site_label_3
_geom_angle
_geom_angle_publ_flag
O2 Cu1 N2 170.29(13) yes
O2 Cu1 O1 85.64(12) yes
N2 Cu1 O1 95.64(13) yes
O2 Cu1 N1 96.12(13) yes
N2 Cu1 N1 82.07(14) yes
O1 Cu1 N1 176.29(13) yes
O2 Cu1 O6 93.68(14) yes
N2 Cu1 O6 96.01(14) yes
O1 Cu1 O6 85.82(13) yes
N1 Cu1 O6 97.30(13) yes
O5 Cl1 O4 110.9(3) no
O5 Cl1 O7 110.4(2) no
O4 Cl1 O7 108.8(2) no
O5 Cl1 O6 108.9(2) no
O4 Cl1 O6 109.6(2) no
O7 Cl1 O6 108.1(2) no
C1 O1 Cu1 109.4(3) yes
C2 O2 Cu1 110.7(3) yes
C4 O3 C3 120.0(3) ?
Cl1 O6 Cu1 125.5(2) yes
C16 N1 C20 119.9(4) no
C16 N1 Cu1 125.5(3) yes
C20 N1 Cu1 114.5(3) yes
C21 N2 C25 118.4(4) no
C21 N2 Cu1 114.4(3) yes
C25 N2 Cu1 127.2(3) yes
O1 C1 C5 123.1(4) yes
O1 C1 C2 118.1(4) yes
C5 C1 C2 118.8(4) no
O2 C2 C3 124.8(4) yes
O2 C2 C1 116.1(4) yes
C3 C2 C1 119.1(4) no
C2 C3 O3 121.5(4) yes
C2 C3 C15 127.6(4) no
O3 C3 C15 110.8(4) no
O3 C4 C5 123.4(4) no
O3 C4 C9 115.3(4) no
C5 C4 C9 121.4(4) no
C4 C5 C6 119.0(4) no
C4 C5 C1 117.1(4) no
C6 C5 C1 123.9(4) no
C7 C6 C5 120.7(5) no
C7 C6 H6 119.6(3) no
C5 C6 H6 119.6(3) no
C6 C7 C8 119.8(4) no
C6 C7 H7 120.1(3) no
C8 C7 H7 120.1(3) no
C9 C8 C7 120.6(4) no
C9 C8 H8 119.7(3) no
C7 C8 H8 119.7(3) no
C8 C9 C4 118.5(5) no
C8 C9 H9 120.7(3) no
C4 C9 H9 120.7(3) no
C11 C10 C15 119.8(4) no
C11 C10 H10 120.1(3) no
C15 C10 H10 120.1(3) no
C12 C11 C10 120.8(5) no
C12 C11 H11 119.6(3) no
C10 C11 H11 119.6(3) no
C11 C12 C13 119.7(5) no
C11 C12 H12 120.2(3) no
C13 C12 H12 120.2(3) no
C14 C13 C12 120.2(5) no
C14 C13 H13 119.9(3) no
C12 C13 H13 119.9(3) no
C13 C14 C15 121.5(5) no
C13 C14 H14 119.2(3) no
C15 C14 H14 119.3(3) no
C14 C15 C10 118.1(4) no
C14 C15 C3 121.7(4) no
C10 C15 C3 120.2(4) no
N1 C16 C17 121.0(4) no
N1 C16 H16 119.5(3) no
C17 C16 H16 119.5(3) no
C16 C17 C18 120.0(4) no
C16 C17 H17 120.0(3) no
C18 C17 H17 120.0(3) no
C17 C18 C19 119.2(4) no
C17 C18 H18 120.4(3) no
C19 C18 H18 120.4(3) no
C20 C19 C18 118.0(4) no
C20 C19 H19 121.0(3) no
C18 C19 H19 121.0(3) no
N1 C20 C19 121.8(4) no
N1 C20 C21 113.7(4) no
C19 C20 C21 124.6(4) no
N2 C21 C22 120.4(4) no
N2 C21 C20 115.3(4) no
C22 C21 C20 124.3(4) no
C23 C22 C21 119.9(4) no
C23 C22 H22 120.1(3) no
C21 C22 H22 120.1(3) no
C24 C23 C22 119.4(5) no
C24 C23 H23 120.3(3) no
C22 C23 H23 120.3(3) no
C25 C24 C23 119.6(5) no
C25 C24 H24 120.2(3) no
C23 C24 H24 120.2(3) no
C24 C25 N2 122.4(4) no
C24 C25 H25 118.8(3) no
N2 C25 H25 118.8(3) no

loop_
_geom_bond_atom_site_label_1
_geom_bond_atom_site_label_2
_geom_bond_site_symmetry_2
_geom_bond_distance
_geom_bond_publ_flag
Cu1 O2 . 1.897(3) yes
Cu1 N2 . 1.961(4) yes
Cu1 O1 . 1.970(3) yes
Cu1 N1 . 1.978(4) yes
Cu1 O6 . 2.425(4) yes
Cl1 O5 . 1.421(4) no
Cl1 O4 . 1.439(4) no
Cl1 O7 . 1.442(3) no
Cl1 O6 . 1.454(4) no
O1 C1 . 1.271(5) yes
O2 C2 . 1.323(5) yes
O3 C4 . 1.362(5) yes
O3 C3 . 1.378(5) yes
N1 C16 . 1.332(6) no
N1 C20 . 1.357(5) no
N2 C21 . 1.352(5) no
N2 C25 . 1.367(6) no
C1 C5 . 1.444(6) yes
C1 C2 . 1.448(6) yes
C2 C3 . 1.362(6) yes
C3 C15 . 1.474(6) no
C4 C5 . 1.377(6) no
C4 C9 . 1.398(6) no
C5 C6 . 1.392(6) no
C6 C7 . 1.371(7) no
C6 H6 . .93 no
C7 C8 . 1.395(8) no
C7 H7 . .93 no
C8 C9 . 1.384(7) no
C8 H8 . .93 no
C9 H9 . .93 no
C10 C11 . 1.391(7) no
C10 C15 . 1.403(6) no
C10 H10 . .93 no
C11 C12 . 1.364(7) no
C11 H11 . .93 no
C12 C13 . 1.382(8) no
C12 H12 . .93 no
C13 C14 . 1.368(8) no
C13 H13 . .93 no
C14 C15 . 1.384(7) no
C14 H14 . .93 no
C16 C17 . 1.378(7) no
C16 H16 . .93 no
C17 C18 . 1.383(7) no
C17 H17 . .93 no
C18 C19 . 1.394(7) no
C18 H18 . .93 no
C19 C20 . 1.388(6) no
C19 H19 . .93 no
C20 C21 . 1.463(6) no
C21 C22 . 1.389(6) no
C22 C23 . 1.372(7) no
C22 H22 . .93 no
C23 C24 . 1.364(7) no
C23 H23 . .93 no
C24 C25 . 1.351(7) no
C24 H24 . .93 no
C25 H25 . .93 no

loop_
_geom_torsion_atom_site_label_1
_geom_torsion_atom_site_label_2
_geom_torsion_atom_site_label_3
_geom_torsion_atom_site_label_4
_geom_torsion
_geom_torsion_publ_flag
O2 Cu1 O1 C1 2.3(3) no
N2 Cu1 O1 C1 172.6(3) no
N1 Cu1 O1 C1 121.(2) no
O6 Cu1 O1 C1 -91.8(3) no
N2 Cu1 O2 C2 -101.0(8) no
O1 Cu1 O2 C2 -3.0(3) no
N1 Cu1 O2 C2 -179.7(3) no
O6 Cu1 O2 C2 82.6(3) no
O5 Cl1 O6 Cu1 174.2(3) no
O4 Cl1 O6 Cu1 -64.2(3) no
O7 Cl1 O6 Cu1 54.2(3) no
O2 Cu1 O6 Cl1 111.2(3) no
N2 Cu1 O6 Cl1 -68.2(3) no
O1 Cu1 O6 Cl1 -163.5(3) no
N1 Cu1 O6 Cl1 14.5(3) no
O2 Cu1 N1 C16 -8.4(4) no
N2 Cu1 N1 C16 -178.8(4) no
O1 Cu1 N1 C16 -126.7(19) no
O6 Cu1 N1 C16 86.1(4) no
O2 Cu1 N1 C20 171.9(3) no
N2 Cu1 N1 C20 1.5(3) no
O1 Cu1 N1 C20 54.(2) no
O6 Cu1 N1 C20 -93.6(3) no
O2 Cu1 N2 C21 -82.3(8) no
O1 Cu1 N2 C21 -179.4(3) no
N1 Cu1 N2 C21 -2.4(3) no
O6 Cu1 N2 C21 94.2(3) no
O2 Cu1 N2 C25 99.9(8) no
O1 Cu1 N2 C25 2.7(4) no
N1 Cu1 N2 C25 179.8(4) no
O6 Cu1 N2 C25 -83.6(4) no
Cu1 O1 C1 C5 178.0(3) no
Cu1 O1 C1 C2 -1.1(4) no
Cu1 O2 C2 C3 -175.6(3) no
Cu1 O2 C2 C1 3.2(4) no
O1 C1 C2 O2 -1.4(5) no
C5 C1 C2 O2 179.4(3) no
O1 C1 C2 C3 177.4(4) no
C5 C1 C2 C3 -1.7(6) no
O2 C2 C3 O3 179.2(4) no
C1 C2 C3 O3 0.5(6) no
O2 C2 C3 C15 0.4(7) no
C1 C2 C3 C15 -178.3(4) no
C4 O3 C3 C2 -0.2(6) no
C4 O3 C3 C15 178.8(3) no
C3 O3 C4 C5 1.3(6) no
C3 O3 C4 C9 -178.8(3) no
O3 C4 C5 C6 179.1(4) no
C9 C4 C5 C6 -0.8(6) no
O3 C4 C5 C1 -2.5(6) no
C9 C4 C5 C1 177.6(4) no
O1 C1 C5 C4 -176.5(4) no
C2 C1 C5 C4 2.6(6) no
O1 C1 C5 C6 1.8(6) no
C2 C1 C5 C6 -179.0(4) no
C4 C5 C6 C7 0.8(6) no
C1 C5 C6 C7 -177.5(4) no
C5 C6 C7 C8 -0.4(7) no
C6 C7 C8 C9 -0.2(7) no
C7 C8 C9 C4 0.2(7) no
O3 C4 C9 C8 -179.7(4) no
C5 C4 C9 C8 0.2(6) no
C15 C10 C11 C12 -1.6(7) no
C10 C11 C12 C13 0.6(8) no
C11 C12 C13 C14 0.0(8) no
C12 C13 C14 C15 0.4(9) no
C13 C14 C15 C10 -1.4(7) no
C13 C14 C15 C3 -180.0(5) no
C11 C10 C15 C14 1.9(7) no
C11 C10 C15 C3 -179.5(4) no
C2 C3 C15 C14 159.8(4) no
O3 C3 C15 C14 -19.1(6) no
C2 C3 C15 C10 -18.8(7) no
O3 C3 C15 C10 162.3(4) no
C20 N1 C16 C17 1.5(6) no
Cu1 N1 C16 C17 -178.2(3) no
N1 C16 C17 C18 -2.6(7) no
C16 C17 C18 C19 2.0(7) no
C17 C18 C19 C20 -0.4(7) no
C16 N1 C20 C19 0.2(6) no
Cu1 N1 C20 C19 179.9(3) no
C16 N1 C20 C21 179.9(4) no
Cu1 N1 C20 C21 -0.4(4) no
C18 C19 C20 N1 -0.7(6) no
C18 C19 C20 C21 179.6(4) no
C25 N2 C21 C22 1.1(6) no
Cu1 N2 C21 C22 -176.9(3) no
C25 N2 C21 C20 -179.1(4) no
Cu1 N2 C21 C20 2.8(5) no
N1 C20 C21 N2 -1.6(5) no
C19 C20 C21 N2 178.1(4) no
N1 C20 C21 C22 178.1(4) no
C19 C20 C21 C22 -2.1(7) no
N2 C21 C22 C23 -0.5(7) no
C20 C21 C22 C23 179.8(4) no
C21 C22 C23 C24 -0.7(8) no
C22 C23 C24 C25 1.1(8) no
C23 C24 C25 N2 -0.5(8) no
C21 N2 C25 C24 -0.6(7) no
Cu1 N2 C25 C24 177.1(4) no
